data_7152774
loop_
_publ_author_name
'Jadhav, Sandip V.'
'Bandyopadhyay, Anupam'
'Gopi, Hosahudya N.'

_publ_section_title
;
 Protein secondary structure mimetics: crystal conformations of
 \a/\g4-hybrid peptide12-helices with proteinogenic side chains and their
 analogy with \a- and \b-peptide helices.
;
_journal_issue 3
_journal_name_full 'Organic &amp; biomolecular chemistry'
_journal_page_first 509
_journal_page_last 514
_journal_paper_doi 10.1039/c2ob26805a
_journal_volume 11
_journal_year 2013
_chemical_absolute_configuration ad
_chemical_compound_source synthesis
_chemical_formula_moiety 'C11 H15 N1 O2'
_chemical_formula_sum 'C11 H15 N O2'
_chemical_formula_weight 193.24
_chemical_name_common 'gamma Phe'
_chemical_name_systematic gamma_Phe
_space_group_IT_number 4
_symmetry_cell_setting monoclinic
_symmetry_space_group_name_Hall 'P 2yb'
_symmetry_space_group_name_H-M 'P 1 21 1'
_atom_sites_solution_hydrogens geom
_atom_sites_solution_primary direct
_atom_sites_solution_secondary difmap
_audit_creation_method SHELXL-97
_cell_angle_alpha 90.00
_cell_angle_beta 92.808(12)
_cell_angle_gamma 90.00
_cell_formula_units_Z 2
_cell_length_a 7.757(5)
_cell_length_b 6.483(4)
_cell_length_c 9.907(7)
_cell_measurement_temperature 100(2)
_cell_volume 497.6(6)
_computing_cell_refinement SAINT
_computing_data_collection 'APEX2 Ver.2010.11-3'
_computing_data_reduction SAINT
_computing_structure_refinement 'SHELXL-97 (Sheldrick, 2008)'
_computing_structure_solution 'SHELXS-97 (Sheldrick, 2008)'
_diffrn_ambient_pressure 101.325
_diffrn_ambient_temperature 100(2)
_diffrn_measured_fraction_theta_full 0.994
_diffrn_measured_fraction_theta_max 0.994
_diffrn_measurement_device_type 'Bruker SMART APEX2 area detector'
_diffrn_radiation_monochromator graphite
_diffrn_radiation_source 'fine-focus sealed tube'
_diffrn_radiation_type MoK\a
_diffrn_radiation_wavelength 0.71073
_diffrn_reflns_av_R_equivalents 0.0978
_diffrn_reflns_av_sigmaI/netI 0.1077
_diffrn_reflns_limit_h_max 10
_diffrn_reflns_limit_h_min -10
_diffrn_reflns_limit_k_max 7
_diffrn_reflns_limit_k_min -8
_diffrn_reflns_limit_l_max 12
_diffrn_reflns_limit_l_min -12
_diffrn_reflns_number 8120
_diffrn_reflns_theta_full 27.44
_diffrn_reflns_theta_max 27.44
_diffrn_reflns_theta_min 2.06
_exptl_absorpt_coefficient_mu 0.088
_exptl_absorpt_correction_T_max 0.983
_exptl_absorpt_correction_T_min 0.959
_exptl_absorpt_correction_type multi-scan
_exptl_absorpt_process_details SADABS
_exptl_crystal_colour colorless
_exptl_crystal_density_diffrn 1.290
_exptl_crystal_density_method 'not measured'
_exptl_crystal_description block
_exptl_crystal_F_000 208
_exptl_crystal_recrystallization_method MeOH/Water
_exptl_crystal_size_max 0.5
_exptl_crystal_size_mid 0.4
_exptl_crystal_size_min 0.2
_refine_diff_density_max 0.424
_refine_diff_density_min -0.314
_refine_diff_density_rms 0.069
_refine_ls_abs_structure_details 'Flack H D (1983), Acta Cryst. A39, 876-881'
_refine_ls_abs_structure_Flack -2(3)
_refine_ls_extinction_method none
_refine_ls_goodness_of_fit_ref 0.947
_refine_ls_hydrogen_treatment costr
_refine_ls_matrix_type full
_refine_ls_number_parameters 128
_refine_ls_number_reflns 2169
_refine_ls_number_restraints 1
_refine_ls_restrained_S_all 0.947
_refine_ls_R_factor_all 0.1153
_refine_ls_R_factor_gt 0.0704
_refine_ls_shift/su_max 0.000
_refine_ls_shift/su_mean 0.000
_refine_ls_structure_factor_coef Fsqd
_refine_ls_weighting_details 'calc w=1/[\s^2^(Fo^2^)+(0.1124P)^2^+0.0406P] where P=(Fo^2^+2Fc^2^)/3'
_refine_ls_weighting_scheme calc
_refine_ls_wR_factor_gt 0.1626
_refine_ls_wR_factor_ref 0.1890
_reflns_number_gt 1451
_reflns_number_total 2169
_reflns_threshold_expression >2sigma(I)
_cod_data_source_file c2ob26805a.txt
_cod_data_source_block gamma_Phe
_cod_depositor_comments
;
The following automatic conversions were performed:

'_symmetry_cell_setting' value 'Monoclinic' changed to 'monoclinic'
according to /home/saulius/struct/CIF-dictionaries/cif_core.dic
dictionary named 'cif_core.dic' version 2.4.2 from 2011-04-26.

Automatic conversion script
Id: cif_fix_values 1891 2012-01-12 08:04:46Z andrius 
;
_cod_original_sg_symbol_H-M P21
_cod_original_formula_sum 'C11 H15 N1 O2'
_cod_database_code 7152774

loop_
_symmetry_equiv_pos_as_xyz
'x, y, z'
'-x, y+1/2, -z'

loop_
_atom_site_label
_atom_site_type_symbol
_atom_site_fract_x
_atom_site_fract_y
_atom_site_fract_z
_atom_site_U_iso_or_equiv
_atom_site_adp_type
_atom_site_occupancy
_atom_site_symmetry_multiplicity
_atom_site_calc_flag
_atom_site_refinement_flags
C1 C 0.2821(5) 0.6691(6) 0.7031(4) 0.0271(9) Uani 1 1 d .
H1 H 0.3464 0.5670 0.7585 0.033 Uiso 1 1 calc R
C2 C 0.3103(5) 0.8765(6) 0.7700(4) 0.0314(10) Uani 1 1 d .
H2A H 0.2757 0.9834 0.7057 0.038 Uiso 1 1 calc R
H2B H 0.2355 0.8866 0.8454 0.038 Uiso 1 1 calc R
C3 C 0.4920(5) 0.9176(6) 0.8207(4) 0.0263(9) Uani 1 1 d .
C4 C 0.5817(5) 1.0881(6) 0.7792(4) 0.0308(9) Uani 1 1 d .
H4 H 0.5305 1.1756 0.7145 0.037 Uiso 1 1 calc R
C5 C 0.7461(5) 1.1313(6) 0.8318(4) 0.0324(10) Uani 1 1 d .
H5 H 0.8040 1.2483 0.8040 0.039 Uiso 1 1 calc R
C6 C 0.8232(5) 1.0000(7) 0.9255(4) 0.0347(10) Uani 1 1 d .
H6 H 0.9343 1.0267 0.9605 0.042 Uiso 1 1 calc R
C7 C 0.7352(5) 0.8288(7) 0.9674(5) 0.0366(10) Uani 1 1 d .
H7 H 0.7866 0.7408 1.0317 0.044 Uiso 1 1 calc R
C8 C 0.5710(5) 0.7875(6) 0.9141(4) 0.0318(9) Uani 1 1 d .
H8 H 0.5133 0.6704 0.9418 0.038 Uiso 1 1 calc R
C9 C 0.0933(4) 0.5998(6) 0.6931(4) 0.0284(9) Uani 1 1 d .
H9A H 0.0877 0.4623 0.6544 0.034 Uiso 1 1 calc R
H9B H 0.0513 0.5914 0.7835 0.034 Uiso 1 1 calc R
C10 C -0.0249(4) 0.7396(5) 0.6091(4) 0.0280(9) Uani 1 1 d .
H10A H 0.0273 0.7673 0.5240 0.034 Uiso 1 1 calc R
H10B H -0.0354 0.8699 0.6561 0.034 Uiso 1 1 calc R
C11 C -0.2037(4) 0.6517(6) 0.5800(4) 0.0245(8) Uani 1 1 d .
N1 N 0.3528(4) 0.6652(5) 0.5669(3) 0.0273(7) Uani 1 1 d .
H1A H 0.4673 0.6759 0.5745 0.041 Uiso 1 1 calc R
H1B H 0.3097 0.7703 0.5183 0.041 Uiso 1 1 calc R
H1C H 0.3240 0.5470 0.5260 0.041 Uiso 1 1 calc R
O1 O -0.2339(3) 0.4704(4) 0.6101(3) 0.0299(7) Uani 1 1 d .
O2 O -0.3128(3) 0.7697(4) 0.5221(3) 0.0299(7) Uani 1 1 d .

loop_
_atom_site_aniso_label
_atom_site_aniso_U_11
_atom_site_aniso_U_22
_atom_site_aniso_U_33
_atom_site_aniso_U_23
_atom_site_aniso_U_13
_atom_site_aniso_U_12
C1 0.0173(17) 0.0210(19) 0.043(2) 0.0006(17) 0.0003(15) -0.0003(15)
C2 0.020(2) 0.029(2) 0.045(3) -0.0032(18) 0.0022(17) 0.0007(17)
C3 0.0144(18) 0.027(2) 0.038(2) -0.0023(18) 0.0011(16) 0.0008(15)
C4 0.029(2) 0.029(2) 0.034(2) 0.0006(18) 0.0001(17) 0.0002(17)
C5 0.028(2) 0.031(2) 0.038(2) -0.0010(19) 0.0040(17) -0.0085(18)
C6 0.020(2) 0.041(3) 0.043(3) -0.005(2) 0.0036(18) -0.0076(17)
C7 0.029(2) 0.037(2) 0.044(3) 0.005(2) 0.0025(19) 0.0014(18)
C8 0.0217(18) 0.027(2) 0.046(3) 0.0006(19) 0.0023(17) -0.0054(17)
C9 0.0161(18) 0.028(2) 0.041(2) -0.0008(18) 0.0025(16) -0.0042(15)
C10 0.0142(17) 0.019(2) 0.051(3) -0.0020(18) 0.0018(16) -0.0035(15)
C11 0.0127(16) 0.024(2) 0.037(2) -0.0013(17) 0.0016(15) -0.0004(16)
N1 0.0151(15) 0.0211(16) 0.046(2) -0.0004(15) 0.0029(13) -0.0003(13)
O1 0.0184(13) 0.0197(13) 0.0518(17) -0.0012(12) 0.0027(12) -0.0036(11)
O2 0.0155(12) 0.0203(13) 0.0542(18) 0.0014(12) 0.0036(12) -0.0012(11)

loop_
_atom_type_symbol
_atom_type_description
_atom_type_scat_dispersion_real
_atom_type_scat_dispersion_imag
_atom_type_scat_source
C C 0.0033 0.0016 'International Tables Vol C Tables 4.2.6.8 and 6.1.1.4'
H H 0.0000 0.0000 'International Tables Vol C Tables 4.2.6.8 and 6.1.1.4'
N N 0.0061 0.0033 'International Tables Vol C Tables 4.2.6.8 and 6.1.1.4'
O O 0.0106 0.0060 'International Tables Vol C Tables 4.2.6.8 and 6.1.1.4'

loop_
_geom_angle_atom_site_label_1
_geom_angle_atom_site_label_2
_geom_angle_atom_site_label_3
_geom_angle
N1 C1 C2 111.3(3)
N1 C1 C9 109.3(3)
C2 C1 C9 114.0(3)
N1 C1 H1 107.3
C2 C1 H1 107.3
C9 C1 H1 107.3
C3 C2 C1 114.8(3)
C3 C2 H2A 108.6
C1 C2 H2A 108.6
C3 C2 H2B 108.6
C1 C2 H2B 108.6
H2A C2 H2B 107.6
C8 C3 C4 118.5(3)
C8 C3 C2 119.9(3)
C4 C3 C2 121.5(4)
C3 C4 C5 121.3(4)
C3 C4 H4 119.4
C5 C4 H4 119.4
C6 C5 C4 119.4(4)
C6 C5 H5 120.3
C4 C5 H5 120.3
C5 C6 C7 119.8(4)
C5 C6 H6 120.1
C7 C6 H6 120.1
C6 C7 C8 120.1(4)
C6 C7 H7 119.9
C8 C7 H7 119.9
C3 C8 C7 120.7(4)
C3 C8 H8 119.6
C7 C8 H8 119.6
C10 C9 C1 114.4(3)
C10 C9 H9A 108.7
C1 C9 H9A 108.7
C10 C9 H9B 108.7
C1 C9 H9B 108.7
H9A C9 H9B 107.6
C9 C10 C11 113.9(3)
C9 C10 H10A 108.8
C11 C10 H10A 108.8
C9 C10 H10B 108.8
C11 C10 H10B 108.8
H10A C10 H10B 107.7
O1 C11 O2 123.8(3)
O1 C11 C10 119.6(3)
O2 C11 C10 116.6(3)
C1 N1 H1A 109.5
C1 N1 H1B 109.5
H1A N1 H1B 109.5
C1 N1 H1C 109.5
H1A N1 H1C 109.5
H1B N1 H1C 109.5

loop_
_geom_bond_atom_site_label_1
_geom_bond_atom_site_label_2
_geom_bond_distance
C1 N1 1.482(5)
C1 C2 1.510(6)
C1 C9 1.531(5)
C1 H1 0.9800
C2 C3 1.497(5)
C2 H2A 0.9700
C2 H2B 0.9700
C3 C8 1.374(5)
C3 C4 1.379(5)
C4 C5 1.382(5)
C4 H4 0.9300
C5 C6 1.375(6)
C5 H5 0.9300
C6 C7 1.377(6)
C6 H6 0.9300
C7 C8 1.381(6)
C7 H7 0.9300
C8 H8 0.9300
C9 C10 1.510(5)
C9 H9A 0.9700
C9 H9B 0.9700
C10 C11 1.514(5)
C10 H10A 0.9700
C10 H10B 0.9700
C11 O1 1.238(5)
C11 O2 1.258(5)
N1 H1A 0.8900
N1 H1B 0.8900
N1 H1C 0.8900
